data_7024679
loop_
_publ_author_name
'Ca\~nadillas-Delgado, Laura'
'Fabelo, Oscar'
'Pas\'an, Jorge'
'Delgado, Fernando S.'
'Lloret, Francesc'
'Julve, Miguel'
'Ruiz-P\'erez, Catalina'

_publ_section_title
;
 Intramolecular ferro- and antiferromagnetic interactions in
 oxo-carboxylate bridged digadolinium(III) complexes.
;
_journal_issue 31
_journal_name_full 'Dalton transactions (Cambridge, England : 2003)'
_journal_page_first 7286
_journal_page_last 7293
_journal_paper_doi 10.1039/b920156d
_journal_volume 39
_journal_year 2010
_chemical_formula_sum 'C36 H38 Gd2 O16 S6'
_chemical_formula_weight 1233.52
_chemical_name_systematic
;
?
;
_space_group_IT_number 14
_symmetry_cell_setting monoclinic
_symmetry_Int_Tables_number 14
_symmetry_space_group_name_Hall '-P 2yab'
_symmetry_space_group_name_H-M 'P 1 21/a 1'
_atom_sites_solution_hydrogens geom
_atom_sites_solution_primary direct
_atom_sites_solution_secondary difmap
_audit_creation_method SHELXL-97
_cell_angle_alpha 90.00
_cell_angle_beta 100.7540(10)
_cell_angle_gamma 90.00
_cell_formula_units_Z 2
_cell_length_a 8.9500(3)
_cell_length_b 14.1933(4)
_cell_length_c 17.8465(7)
_cell_measurement_temperature 293(2)
_cell_volume 2227.23(13)
_computing_data_collection 'Collect (Bruker AXS BV, 1997-2004)'
_computing_molecular_graphics 'Ortep-3 for Windows (Farrugia, 1997)'
_computing_publication_material 'WinGX publication routines (Farrugia, 1999)'
_computing_structure_refinement 'SHELXL-97 (Sheldrick, 1997)'
_computing_structure_solution 'SHELXL-97 (Sheldrick, 1997)'
_diffrn_ambient_temperature 293(2)
_diffrn_detector 'CCD plate'
_diffrn_detector_area_resol_mean 9
_diffrn_measured_fraction_theta_full 0.999
_diffrn_measured_fraction_theta_max 0.976
_diffrn_measurement_device '95mm CCD camera on \k-goniostat'
_diffrn_measurement_device_type KappaCCD
_diffrn_measurement_method 'CCD rotation images, thick slices'
_diffrn_radiation_monochromator 'horizonally mounted graphite crystal'
_diffrn_radiation_probe x-ray
_diffrn_radiation_source 'fine-focus sealed tube'
_diffrn_radiation_type MoK\a
_diffrn_radiation_wavelength 0.71073
_diffrn_reflns_av_R_equivalents 0.0000
_diffrn_reflns_av_sigmaI/netI 0.0806
_diffrn_reflns_limit_h_max 12
_diffrn_reflns_limit_h_min 0
_diffrn_reflns_limit_k_max 18
_diffrn_reflns_limit_k_min 0
_diffrn_reflns_limit_l_max 23
_diffrn_reflns_limit_l_min -24
_diffrn_reflns_number 5551
_diffrn_reflns_theta_full 25.00
_diffrn_reflns_theta_max 28.60
_diffrn_reflns_theta_min 1.85
_diffrn_source 'Enraf Nonius FR590'
_exptl_absorpt_coefficient_mu 3.300
_exptl_absorpt_correction_T_max 0.9369
_exptl_absorpt_correction_T_min 0.9369
_exptl_absorpt_correction_type sphere
_exptl_crystal_colour colourless
_exptl_crystal_density_diffrn 1.839
_exptl_crystal_density_method 'not measured'
_exptl_crystal_description prism
_exptl_crystal_F_000 1212
_exptl_crystal_size_max 0.02
_exptl_crystal_size_mid 0.02
_exptl_crystal_size_min 0.02
_refine_diff_density_max 1.658
_refine_diff_density_min -1.536
_refine_diff_density_rms 0.369
_refine_ls_extinction_method none
_refine_ls_goodness_of_fit_ref 1.136
_refine_ls_hydrogen_treatment constr
_refine_ls_matrix_type full
_refine_ls_number_parameters 271
_refine_ls_number_reflns 5551
_refine_ls_number_restraints 0
_refine_ls_restrained_S_all 1.136
_refine_ls_R_factor_all 0.0929
_refine_ls_R_factor_gt 0.0621
_refine_ls_shift/su_max 0.000
_refine_ls_shift/su_mean 0.000
_refine_ls_structure_factor_coef Fsqd
_refine_ls_weighting_details 'calc w=1/[\s^2^(Fo^2^)+(0.0935P)^2^+6.5999P] where P=(Fo^2^+2Fc^2^)/3'
_refine_ls_weighting_scheme calc
_refine_ls_wR_factor_gt 0.1560
_refine_ls_wR_factor_ref 0.1877
_reflns_number_gt 4222
_reflns_number_total 5551
_reflns_threshold_expression >2sigma(I)
_cod_data_source_file b920156d.txt
_cod_data_source_block compound2
_cod_original_sg_symbol_H-M 'P 21/a'
_cod_database_code 7024679
_computing_cell_reduction 'HKL2000 (Otwinowski & Minor, 1997)'

loop_
_symmetry_equiv_pos_as_xyz
'x, y, z'
'-x+1/2, y+1/2, -z'
'-x, -y, -z'
'x-1/2, -y-1/2, z'

loop_
_atom_site_label
_atom_site_type_symbol
_atom_site_fract_x
_atom_site_fract_y
_atom_site_fract_z
_atom_site_U_iso_or_equiv
_atom_site_adp_type
_atom_site_occupancy
_atom_site_symmetry_multiplicity
_atom_site_calc_flag
_atom_site_refinement_flags
Gd1 Gd 0.50835(4) 0.38530(3) 0.07164(2) 0.01978(15) Uani 1 1 d .
C1 C 0.6810(10) 0.3929(5) -0.0510(5) 0.0253(18) Uani 1 1 d .
C2 C 0.7951(11) 0.4007(6) -0.1040(6) 0.034(2) Uani 1 1 d .
H2A H 0.8179 0.4666 -0.1109 0.040 Uiso 1 1 calc R
H2B H 0.8889 0.3695 -0.0809 0.040 Uiso 1 1 calc R
C3 C 0.7356(11) 0.3571(6) -0.1800(5) 0.032(2) Uani 1 1 d .
C4 C 0.7967(16) 0.2785(7) -0.2071(6) 0.054(3) Uani 1 1 d .
H4 H 0.8795 0.2454 -0.1804 0.064 Uiso 1 1 calc R
C5 C 0.5784(9) 0.3325(6) -0.3070(4) 0.0205(16) Uani 1 1 d .
H5 H 0.5014 0.3423 -0.3491 0.025 Uiso 1 1 calc R
C6 C 0.6158(14) 0.3926(8) -0.2326(7) 0.048(3) Uani 1 1 d .
H6 H 0.5627 0.4468 -0.2244 0.058 Uiso 1 1 calc R
C7 C 0.3732(11) 0.3545(6) 0.2007(5) 0.031(2) Uani 1 1 d .
C8 C 0.2996(13) 0.3257(8) 0.2665(6) 0.050(3) Uani 1 1 d .
H8A H 0.2170 0.3692 0.2691 0.059 Uiso 1 1 calc R
H8B H 0.2551 0.2638 0.2556 0.059 Uiso 1 1 calc R
C9 C 0.3998(12) 0.3226(7) 0.3427(5) 0.039(2) Uani 1 1 d .
C10 C 0.4955(17) 0.2484(12) 0.3720(9) 0.085(5) Uani 1 1 d .
H10 H 0.5047 0.1937 0.3445 0.102 Uiso 1 1 calc R
C11 C 0.5843(13) 0.2647(8) 0.4533(6) 0.050(3) Uani 1 1 d .
H11 H 0.6542 0.2246 0.4825 0.060 Uiso 1 1 calc R
C12 C 0.410(2) 0.3906(9) 0.3928(9) 0.078(5) Uani 1 1 d .
H12 H 0.3571 0.4472 0.3841 0.094 Uiso 1 1 calc R
C13 C 0.7859(10) 0.4622(6) 0.1542(5) 0.0264(18) Uani 1 1 d .
C14 C 0.9302(11) 0.5003(7) 0.2008(6) 0.039(2) Uani 1 1 d .
H14A H 0.9541 0.5602 0.1797 0.047 Uiso 1 1 calc R
H14B H 1.0129 0.4571 0.1981 0.047 Uiso 1 1 calc R
C15 C 0.9171(11) 0.5140(6) 0.2831(5) 0.036(2) Uani 1 1 d .
C16 C 0.8009(13) 0.4890(8) 0.3166(6) 0.046(3) Uani 1 1 d .
H16 H 0.7149 0.4575 0.2914 0.055 Uiso 1 1 calc R
C17 C 1.0046(16) 0.5689(10) 0.4076(7) 0.066(4) Uani 1 1 d .
H17 H 1.0685 0.5979 0.4481 0.080 Uiso 1 1 calc R
C18 C 1.0349(13) 0.5567(8) 0.3348(6) 0.049(3) Uani 1 1 d .
H18 H 1.1260 0.5753 0.3214 0.059 Uiso 1 1 calc R
O1 O 0.6155(7) 0.4666(4) -0.0341(3) 0.0244(12) Uani 1 1 d .
O2 O 0.6544(8) 0.3160(4) -0.0233(4) 0.0357(16) Uani 1 1 d .
O3 O 0.5104(8) 0.3701(5) 0.2091(4) 0.0409(17) Uani 1 1 d .
O4 O 0.2883(7) 0.3600(4) 0.1338(3) 0.0296(13) Uani 1 1 d .
O5 O 0.7790(7) 0.3757(4) 0.1330(4) 0.0335(15) Uani 1 1 d .
O6 O 0.6708(7) 0.5141(4) 0.1353(3) 0.0305(14) Uani 1 1 d .
O1W O 0.5133(7) 0.2175(4) 0.0892(4) 0.0345(15) Uani 1 1 d .
O2W O 0.3108(8) 0.3441(4) -0.0327(3) 0.0373(15) Uani 1 1 d .
S1 S 0.7040(7) 0.2495(3) -0.2941(3) 0.1049(16) Uani 1 1 d .
S2 S 0.5305(9) 0.3642(5) 0.4761(3) 0.146(3) Uani 1 1 d .
S3 S 0.8269(5) 0.5208(3) 0.41027(18) 0.0769(11) Uani 1 1 d .

loop_
_atom_site_aniso_label
_atom_site_aniso_U_11
_atom_site_aniso_U_22
_atom_site_aniso_U_33
_atom_site_aniso_U_23
_atom_site_aniso_U_13
_atom_site_aniso_U_12
Gd1 0.0201(2) 0.0167(2) 0.0235(2) 0.00200(15) 0.00650(16) -0.00014(15)
C1 0.021(4) 0.026(4) 0.028(4) -0.004(3) 0.003(3) 0.001(3)
C2 0.031(5) 0.029(5) 0.047(6) 0.002(4) 0.023(4) 0.003(4)
C3 0.037(5) 0.027(4) 0.036(5) -0.001(4) 0.019(4) 0.001(4)
C4 0.092(10) 0.029(5) 0.048(6) -0.004(5) 0.034(6) 0.004(6)
C5 0.018(4) 0.030(4) 0.016(4) -0.003(3) 0.008(3) -0.011(3)
C6 0.043(7) 0.052(7) 0.054(7) 0.002(5) 0.021(6) 0.005(5)
C7 0.031(5) 0.032(5) 0.034(5) -0.008(4) 0.016(4) -0.010(4)
C8 0.045(7) 0.068(8) 0.040(6) -0.001(5) 0.020(5) -0.010(5)
C9 0.042(6) 0.049(6) 0.028(5) 0.002(4) 0.016(4) -0.013(5)
C10 0.070(10) 0.096(11) 0.099(12) -0.006(9) 0.045(9) 0.015(9)
C11 0.049(7) 0.061(7) 0.040(6) 0.024(5) 0.006(5) 0.015(6)
C12 0.112(14) 0.063(9) 0.056(9) -0.001(7) 0.008(9) 0.000(8)
C13 0.029(5) 0.030(5) 0.022(4) 0.002(3) 0.009(4) -0.007(4)
C14 0.025(5) 0.040(5) 0.052(6) -0.009(5) 0.009(4) -0.011(4)
C15 0.036(5) 0.031(5) 0.035(5) 0.000(4) -0.008(4) 0.000(4)
C16 0.041(6) 0.059(7) 0.035(6) 0.003(5) 0.003(5) -0.009(5)
C17 0.082(10) 0.068(9) 0.036(6) 0.004(6) -0.022(6) -0.024(7)
C18 0.042(6) 0.052(7) 0.048(6) 0.003(5) -0.008(5) -0.011(5)
O1 0.027(3) 0.017(3) 0.031(3) 0.001(2) 0.011(3) 0.003(2)
O2 0.051(4) 0.025(3) 0.037(4) 0.003(3) 0.022(3) 0.004(3)
O3 0.027(4) 0.069(5) 0.028(3) 0.001(3) 0.008(3) -0.012(3)
O4 0.025(3) 0.030(3) 0.033(3) 0.005(3) 0.003(3) 0.000(3)
O5 0.027(3) 0.024(3) 0.051(4) -0.004(3) 0.010(3) 0.002(2)
O6 0.031(3) 0.024(3) 0.035(3) 0.005(3) 0.002(3) 0.002(3)
O1W 0.032(4) 0.020(3) 0.053(4) 0.011(3) 0.014(3) 0.002(2)
O2W 0.049(4) 0.026(3) 0.034(3) 0.005(3) -0.003(3) -0.010(3)
S1 0.139(4) 0.087(3) 0.100(3) -0.035(3) 0.052(3) -0.030(3)
S2 0.161(6) 0.207(7) 0.061(3) -0.004(4) -0.005(3) -0.038(5)
S3 0.086(3) 0.109(3) 0.0334(16) 0.0044(17) 0.0064(16) -0.018(2)

loop_
_atom_type_symbol
_atom_type_description
_atom_type_scat_dispersion_real
_atom_type_scat_dispersion_imag
_atom_type_scat_source
C C 0.0033 0.0016 'International Tables Vol C Tables 4.2.6.8 and 6.1.1.4'
H H 0.0000 0.0000 'International Tables Vol C Tables 4.2.6.8 and 6.1.1.4'
Gd Gd -0.1653 3.9035 'International Tables Vol C Tables 4.2.6.8 and 6.1.1.4'
O O 0.0106 0.0060 'International Tables Vol C Tables 4.2.6.8 and 6.1.1.4'
S S 0.1246 0.1234 'International Tables Vol C Tables 4.2.6.8 and 6.1.1.4'

loop_
_geom_angle_atom_site_label_1
_geom_angle_atom_site_label_2
_geom_angle_atom_site_label_3
_geom_angle
_geom_angle_site_symmetry_1
_geom_angle_site_symmetry_3
O2W Gd1 O1W 81.5(2) . .
O2W Gd1 O1 76.2(2) . 3_665
O1W Gd1 O1 153.7(2) . 3_665
O2W Gd1 O3 128.5(2) . .
O1W Gd1 O3 77.7(2) . .
O1 Gd1 O3 105.7(2) 3_665 .
O2W Gd1 O4 77.2(2) . .
O1W Gd1 O4 78.1(2) . .
O1 Gd1 O4 83.53(19) 3_665 .
O3 Gd1 O4 52.8(2) . .
O2W Gd1 O5 148.7(2) . .
O1W Gd1 O5 83.9(2) . .
O1 Gd1 O5 122.23(19) 3_665 .
O3 Gd1 O5 74.3(2) . .
O4 Gd1 O5 126.4(2) . .
O2W Gd1 O6 145.51(19) . .
O1W Gd1 O6 132.6(2) . .
O1 Gd1 O6 71.59(19) 3_665 .
O3 Gd1 O6 73.3(2) . .
O4 Gd1 O6 110.6(2) . .
O5 Gd1 O6 52.68(19) . .
O2W Gd1 O2 77.4(2) . .
O1W Gd1 O2 72.7(2) . .
O1 Gd1 O2 114.95(18) 3_665 .
O3 Gd1 O2 136.6(2) . .
O4 Gd1 O2 143.5(2) . .
O5 Gd1 O2 71.8(2) . .
O6 Gd1 O2 105.2(2) . .
O2W Gd1 O1 81.9(2) . .
O1W Gd1 O1 123.06(19) . .
O1 Gd1 O1 67.5(2) 3_665 .
O3 Gd1 O1 147.7(2) . .
O4 Gd1 O1 147.55(19) . .
O5 Gd1 O1 83.1(2) . .
O6 Gd1 O1 74.67(19) . .
O2 Gd1 O1 50.62(18) . .
O2W Gd1 C7 103.3(2) . .
O1W Gd1 C7 75.0(2) . .
O1 Gd1 C7 96.7(2) 3_665 .
O3 Gd1 C7 25.7(2) . .
O4 Gd1 C7 27.2(2) . .
O5 Gd1 C7 99.4(3) . .
O6 Gd1 C7 92.5(2) . .
O2 Gd1 C7 147.2(2) . .
O1 Gd1 C7 161.9(2) . .
O2W Gd1 C13 160.2(2) . .
O1W Gd1 C13 108.6(2) . .
O1 Gd1 C13 96.9(2) 3_665 .
O3 Gd1 C13 71.1(2) . .
O4 Gd1 C13 121.0(2) . .
O5 Gd1 C13 26.6(2) . .
O6 Gd1 C13 26.1(2) . .
O2 Gd1 C13 89.2(2) . .
O1 Gd1 C13 78.3(2) . .
C7 Gd1 C13 95.9(2) . .
O2W Gd1 C1 80.9(2) . .
O1W Gd1 C1 97.8(2) . .
O1 Gd1 C1 92.3(2) 3_665 .
O3 Gd1 C1 148.0(2) . .
O4 Gd1 C1 158.0(2) . .
O5 Gd1 C1 73.8(2) . .
O6 Gd1 C1 88.2(2) . .
O2 Gd1 C1 25.13(19) . .
O1 Gd1 C1 25.70(19) . .
C7 Gd1 C1 170.8(3) . .
C13 Gd1 C1 80.8(2) . .
O2 C1 O1 120.2(8) . .
O2 C1 C2 120.9(7) . .
O1 C1 C2 118.9(7) . .
O2 C1 Gd1 59.9(4) . .
O1 C1 Gd1 61.0(4) . .
C2 C1 Gd1 169.9(6) . .
C3 C2 C1 111.5(8) . .
C3 C2 H2A 109.3 . .
C1 C2 H2A 109.3 . .
C3 C2 H2B 109.3 . .
C1 C2 H2B 109.3 . .
H2A C2 H2B 108.0 . .
C4 C3 C6 111.5(10) . .
C4 C3 C2 124.0(10) . .
C6 C3 C2 124.5(9) . .
C3 C4 S1 111.6(9) . .
C3 C4 H4 124.2 . .
S1 C4 H4 124.2 . .
C6 C5 S1 104.2(7) . .
C6 C5 H5 127.9 . .
S1 C5 H5 127.9 . .
C3 C6 C5 113.3(9) . .
C3 C6 H6 123.4 . .
C5 C6 H6 123.4 . .
O3 C7 O4 120.3(8) . .
O3 C7 C8 121.7(9) . .
O4 C7 C8 118.0(8) . .
O3 C7 Gd1 60.2(5) . .
O4 C7 Gd1 60.4(4) . .
C8 C7 Gd1 173.0(7) . .
C9 C8 C7 116.4(9) . .
C9 C8 H8A 108.2 . .
C7 C8 H8A 108.2 . .
C9 C8 H8B 108.2 . .
C7 C8 H8B 108.2 . .
H8A C8 H8B 107.3 . .
C12 C9 C10 110.0(13) . .
C12 C9 C8 123.9(12) . .
C10 C9 C8 126.1(11) . .
C9 C10 C11 114.4(12) . .
C9 C10 H10 122.8 . .
C11 C10 H10 122.8 . .
C10 C11 S2 104.5(9) . .
C10 C11 H11 127.8 . .
S2 C11 H11 127.8 . .
C9 C12 S2 112.6(12) . .
C9 C12 H12 123.7 . .
S2 C12 H12 123.7 . .
O6 C13 O5 119.3(8) . .
O6 C13 C14 120.9(8) . .
O5 C13 C14 119.8(8) . .
O6 C13 Gd1 59.8(4) . .
O5 C13 Gd1 59.5(4) . .
C14 C13 Gd1 177.3(6) . .
C13 C14 C15 111.8(8) . .
C13 C14 H14A 109.3 . .
C15 C14 H14A 109.3 . .
C13 C14 H14B 109.3 . .
C15 C14 H14B 109.3 . .
H14A C14 H14B 107.9 . .
C16 C15 C18 111.8(10) . .
C16 C15 C14 127.5(9) . .
C18 C15 C14 120.7(9) . .
C15 C16 S3 113.1(8) . .
C15 C16 H16 123.5 . .
S3 C16 H16 123.5 . .
C18 C17 S3 108.4(8) . .
C18 C17 H17 125.8 . .
S3 C17 H17 125.8 . .
C17 C18 C15 114.6(11) . .
C17 C18 H18 122.7 . .
C15 C18 H18 122.7 . .
C1 O1 Gd1 149.9(5) . 3_665
C1 O1 Gd1 93.3(5) . .
Gd1 O1 Gd1 112.5(2) 3_665 .
C1 O2 Gd1 95.0(5) . .
C7 O3 Gd1 94.1(6) . .
C7 O4 Gd1 92.5(5) . .
C13 O5 Gd1 93.8(5) . .
C13 O6 Gd1 94.1(5) . .
C5 S1 C4 99.4(5) . .
C11 S2 C12 98.5(7) . .
C16 S3 C17 92.0(6) . .

loop_
_geom_bond_atom_site_label_1
_geom_bond_atom_site_label_2
_geom_bond_distance
_geom_bond_site_symmetry_2
Gd1 O2W 2.389(6) .
Gd1 O1W 2.401(6) .
Gd1 O1 2.412(5) 3_665
Gd1 O3 2.460(6) .
Gd1 O4 2.461(6) .
Gd1 O5 2.469(7) .
Gd1 O6 2.476(6) .
Gd1 O2 2.524(6) .
Gd1 O1 2.547(5) .
Gd1 C7 2.828(8) .
Gd1 C13 2.857(9) .
Gd1 C1 2.907(9) .
C1 O2 1.239(10) .
C1 O1 1.262(9) .
C1 C2 1.520(12) .
C2 C3 1.495(13) .
C2 H2A 0.9700 .
C2 H2B 0.9700 .
C3 C4 1.371(13) .
C3 C6 1.381(15) .
C4 S1 1.670(13) .
C4 H4 0.9300 .
C5 C6 1.561(14) .
C5 S1 1.615(10) .
C5 H5 0.9300 .
C6 H6 0.9300 .
C7 O3 1.230(11) .
C7 O4 1.292(11) .
C7 C8 1.506(13) .
C8 C9 1.484(15) .
C8 H8A 0.9700 .
C8 H8B 0.9700 .
C9 C12 1.307(17) .
C9 C10 1.395(18) .
C10 C11 1.54(2) .
C10 H10 0.9300 .
C11 S2 1.569(13) .
C11 H11 0.9300 .
C12 S2 1.707(18) .
C12 H12 0.9300 .
C13 O6 1.260(10) .
C13 O5 1.283(10) .
C13 C14 1.501(12) .
C14 C15 1.507(14) .
C14 H14A 0.9700 .
C14 H14B 0.9700 .
C15 C16 1.341(14) .
C15 C18 1.403(13) .
C16 S3 1.704(11) .
C16 H16 0.9300 .
C17 C18 1.386(17) .
C17 S3 1.740(14) .
C17 H17 0.9300 .
C18 H18 0.9300 .
O1 Gd1 2.412(5) 3_665
